data_1000238
loop_
_publ_author_name
'LeBail, A'
'Jacoboni, C'
'LeBlanc, M'
'de Pape, R'
'Duroy, H'
'Fourquet, J L'

_publ_section_title
;
Crystal structure of the metastable form of aluminium trifluoride $-
beta-Al F~3~ and the gallium and indium homologs
;
_journal_coden_ASTM JSSCBI
_journal_name_full 'Journal of Solid State Chemistry'
_journal_page_first 96
_journal_page_last 101
_journal_paper_doi 10.1016/0022-4596(88)90095-3
_journal_volume 77
_journal_year 1988
_chemical_formula_structural 'Al F3'
_chemical_formula_sum 'Al F3'
_chemical_name_systematic 'Aluminium trifluoride - $-beta'
_space_group_IT_number 63
_symmetry_cell_setting orthorhombic
_symmetry_Int_Tables_number 63
_symmetry_space_group_name_Hall '-C 2c 2'
_symmetry_space_group_name_H-M 'C m c m'
_cell_angle_alpha 90
_cell_angle_beta 90
_cell_angle_gamma 90
_cell_formula_units_Z 12
_cell_length_a 6.931(3)
_cell_length_b 12.002(6)
_cell_length_c 7.134(2)
_cell_volume 593.4
_exptl_crystal_density_meas 2.84(0)
_refine_ls_R_factor_all 0.044
_cod_database_code 1000238

loop_
_symmetry_equiv_pos_as_xyz
x,y,z
x,-y,-z
x,y,1/2-z
x,-y,1/2+z
-x,-y,-z
-x,y,z
-x,-y,1/2+z
-x,y,1/2-z
1/2+x,1/2+y,z
1/2+x,1/2-y,-z
1/2+x,1/2+y,1/2-z
1/2+x,1/2-y,1/2+z
1/2-x,1/2-y,-z
1/2-x,1/2+y,z
1/2-x,1/2-y,1/2+z
1/2-x,1/2+y,1/2-z

loop_
_atom_site_aniso_label
_atom_site_aniso_U_11
_atom_site_aniso_U_12
_atom_site_aniso_U_13
_atom_site_aniso_U_22
_atom_site_aniso_U_23
_atom_site_aniso_U_33
Al1 0.0055(3) 0. 0. 0.0042(3) -0.0002(2) 0.0043(3)
Al2 0.0040(2) 0.0008(2) -0.0005(1) 0.0057(3) -0.0003(2) 0.004(2)
F1 0.0040(4) 0. 0. 0.0107(5) 0.0010(4) 0.0112(5)
F2 0.0083(3) 0.0023(2) -0.0012(3) 0.0061(3) -0.0004(2) 0.0141(4)
F3 0.0155(8) 0. 0. 0.0128(8) 0. 0.0049(6)
F4 0.0133(5) -0.0002(4) 0. 0.0141(6) 0. 0.0040(4)

loop_
_atom_site_label
_atom_site_type_symbol
_atom_site_symmetry_multiplicity
_atom_site_Wyckoff_symbol
_atom_site_fract_x
_atom_site_fract_y
_atom_site_fract_z
_atom_site_occupancy
_atom_site_attached_hydrogens
_atom_site_calc_flag
Al1 Al3+ 4 b 0. 0.5 0. 1. 0 d
Al2 Al3+ 8 d 0.25 0.25 0. 1. 0 d
F1 F1- 8 f 0. 0.2125(1) 0.5257(2) 1. 0 d
F2 F1- 16 h 0.3161(1) 0.1054(1) 0.9800(1) 1. 0 d
F3 F1- 4 c 0. 0.5177(2) 0.25 1. 0 d
F4 F1- 8 g 0.2297(2) 0.2352(1) 0.25 1. 0 d

loop_
_atom_type_symbol
_atom_type_oxidation_number
Al3+ 3.000
F1- -1.000
